data_4518745
loop_
_publ_author_name
'Stroganova, Tatyana A.'
'Vasilin, Vladimir K.'
'Dotsenko, Victor V.'
'Aksenov, Nicolai A.'
'Morozov, Pavel G.'
'Vassiliev, Pavel M.'
'Volynkin, Vitaly A.'
'Krapivin, Gennady D.'

_publ_section_title
;
 Unusual Oxidative Dimerization in the
 3-Aminothieno[2,3-b]pyridine-2-carboxamide Series
;
_journal_name_full 'ACS Omega'
_journal_paper_doi 10.1021/acsomega.1c00341
_journal_year 2021
_chemical_formula_moiety 'C36 H36 N6 O4 S2, 2(C2 D6 O S)'
_chemical_formula_sum 'C40 H36 D12 N6 O6 S4'
_chemical_formula_weight 849.16
_space_group_crystal_system triclinic
_space_group_IT_number 2
_space_group_name_Hall '-P 1'
_space_group_name_H-M_alt 'P -1'
_atom_sites_solution_hydrogens mixed
_atom_sites_solution_primary dual
_audit_creation_date 2017-10-24
_audit_creation_method
;
Olex2 1.2
(compiled 2017.03.28 svn.r3405 for OlexSys, GUI svn.r5337)
;
_cell_angle_alpha 75.757(2)
_cell_angle_beta 83.114(2)
_cell_angle_gamma 66.615(3)
_cell_formula_units_Z 2
_cell_length_a 11.0531(3)
_cell_length_b 12.6868(3)
_cell_length_c 16.6049(5)
_cell_measurement_reflns_used 16779
_cell_measurement_temperature 100.00(10)
_cell_measurement_theta_max 75.8970
_cell_measurement_theta_min 4.1860
_cell_volume 2070.87(11)
_computing_cell_refinement 'CrysAlisPro 1.171.38.41 (Rigaku OD, 2015)'
_computing_data_collection 'CrysAlisPro 1.171.38.41 (Rigaku OD, 2015)'
_computing_data_reduction 'CrysAlisPro 1.171.38.41 (Rigaku OD, 2015)'
_computing_molecular_graphics 'Olex2 (Dolomanov et al., 2009)'
_computing_publication_material 'Olex2 (Dolomanov et al., 2009)'
_computing_structure_refinement 'ShelXL (Sheldrick, 2015)'
_computing_structure_solution 'ShelXT (Sheldrick, 2015)'
_diffrn_ambient_environment N~2~
_diffrn_ambient_temperature 100.00(10)
_diffrn_detector 'CCD plate'
_diffrn_detector_area_resol_mean 5.2529
_diffrn_detector_type AtlasS2
_diffrn_measured_fraction_theta_full 1.000
_diffrn_measured_fraction_theta_max 0.998
_diffrn_measurement_details
;
List of Runs (angles in degrees, time in seconds):

  # Type    Start    End  Width  t~exp~   \w     \q     \k     \f   Frames
--------------------------------------------------------------------------
  1  \w    -84.00  18.00   1.00    1.50    --  -41.60 101.00 140.00  102
  2  \w    101.00 178.00   1.00    6.00    --  112.00 101.00 140.00   77
  3  \w     32.00 112.00   1.00    6.00    --  112.00-101.00  35.00   80
  4  \w   -114.00 -13.00   1.00    1.50    --  -41.60 -57.00   0.00  101
  5  \w      4.00  84.00   1.00    1.50    --   41.60-101.00  35.00   80
  6  \w      5.00  33.00   1.00    1.50    --   42.00  89.00  50.89   28
  7  \w     12.00  40.00   1.00    1.50    --   46.00  83.00 -85.95   28
  8  \w     11.00  38.00   1.00    1.50    --   46.00  84.00 164.28   27
  9  \w     15.00 120.00   1.00    1.50    --   46.00  72.00 -54.74  105
 10  \w     20.00  46.00   1.00    1.50    --   54.00  81.00-122.69   26
 11  \w     60.00 159.00   1.00    6.00    --   86.00  45.00-124.54   99
 12  \w     79.00 178.00   1.00    6.00    --  112.00  77.00-180.00   99
 13  \w     84.00 178.00   1.00    6.00    --  112.00  30.00  30.00   94
 14  \w     36.00 116.00   1.00    6.00    --  112.00-111.00   0.00   80
 15  \w     86.00 178.00   1.00    6.00    --  112.00  45.00 120.00   92
 16  \w     83.00 178.00   1.00    6.00    --  112.00  61.00 -60.00   95
 17  \w     30.00 109.00   1.00    6.00    --  112.00 -95.00  60.00   79
 18  \w    100.00 178.00   1.00    6.00    --  112.00 111.00  60.00   78
 19  \w     36.00 116.00   1.00    6.00    --  112.00-111.00 -60.00   80
 20  \w     57.00 151.00   1.00    6.00    --  112.00 178.00-150.00   94
 21  \w     57.00 151.00   1.00    6.00    --  112.00 178.00 -30.00   94
 22  \w     30.00 109.00   1.00    6.00    --  112.00 -95.00-150.00   79
 23  \w     30.00 109.00   1.00    6.00    --  112.00 -95.00 -90.00   79
 24  \w    100.00 178.00   1.00    6.00    --  112.00 111.00 -60.00   78
 25  \w     36.00 116.00   1.00    6.00    --  112.00-111.00-180.00   80
 26  \w     86.00 178.00   1.00    6.00    --  112.00  45.00-120.00   92
 27  \w     30.00 109.00   1.00    6.00    --  112.00 -95.00-120.00   79
 28  \w     36.00 116.00   1.00    6.00    --  112.00-111.00  90.00   80
 29  \w     57.00 151.00   1.00    6.00    --  112.00 178.00-180.00   94
 30  \w     36.00 116.00   1.00    6.00    --  112.00-111.00  30.00   80
 31  \w    153.00 178.00   1.00    6.00    --  112.00 111.00 -90.00   25
 32  \w     70.00 114.00   1.00    6.00    --  112.00-111.00-150.00   44
 33  \w     39.00 138.00   1.00    6.00    --  112.00 -45.00  30.00   99
;
_diffrn_measurement_device 'four-circle diffractometer'
_diffrn_measurement_device_type 'SuperNova, Dual, Cu at zero, AtlasS2'
_diffrn_measurement_method '\w scans'
_diffrn_orient_matrix_type 'CrysAlisPro convention (1999,Acta A55,543-557)'
_diffrn_orient_matrix_UB_11 0.0212356000
_diffrn_orient_matrix_UB_12 -0.1288714000
_diffrn_orient_matrix_UB_13 0.0044903000
_diffrn_orient_matrix_UB_21 -0.0498957000
_diffrn_orient_matrix_UB_22 -0.0119045000
_diffrn_orient_matrix_UB_23 0.0911946000
_diffrn_orient_matrix_UB_31 -0.1418901000
_diffrn_orient_matrix_UB_32 0.0403066000
_diffrn_orient_matrix_UB_33 -0.0288343000
_diffrn_radiation_monochromator mirror
_diffrn_radiation_probe x-ray
_diffrn_radiation_type CuK\a
_diffrn_radiation_wavelength 1.54184
_diffrn_reflns_av_R_equivalents 0.0517
_diffrn_reflns_av_unetI/netI 0.0366
_diffrn_reflns_Laue_measured_fraction_full 1.000
_diffrn_reflns_Laue_measured_fraction_max 0.998
_diffrn_reflns_limit_h_max 11
_diffrn_reflns_limit_h_min -13
_diffrn_reflns_limit_k_max 15
_diffrn_reflns_limit_k_min -15
_diffrn_reflns_limit_l_max 20
_diffrn_reflns_limit_l_min -20
_diffrn_reflns_number 30796
_diffrn_reflns_point_group_measured_fraction_full 1.000
_diffrn_reflns_point_group_measured_fraction_max 0.998
_diffrn_reflns_theta_full 67.684
_diffrn_reflns_theta_max 74.494
_diffrn_reflns_theta_min 3.889
_diffrn_source 'micro-focus sealed X-ray tube'
_diffrn_source_type 'SuperNova (Cu) X-ray Source'
_exptl_absorpt_coefficient_mu 2.547
_exptl_absorpt_correction_T_max 0.897
_exptl_absorpt_correction_T_min 0.859
_exptl_absorpt_correction_type analytical
_exptl_absorpt_process_details
;
CrysAlisPro 1.171.38.41 (Rigaku Oxford Diffraction, 2015)
Analytical numeric absorption correction using a multifaceted crystal
			model based on expressions derived by R.C. Clark & J.S. Reid.
(Clark, R. C. & Reid, J. S. (1995). Acta Cryst. A51, 887-897)
Empirical absorption correction using spherical harmonics,
 implemented in SCALE3 ABSPACK scaling algorithm.
;
_exptl_crystal_colour 'clear light colourless'
_exptl_crystal_colour_lustre clear
_exptl_crystal_colour_modifier light
_exptl_crystal_colour_primary colourless
_exptl_crystal_density_diffrn 1.362
_exptl_crystal_description irregular
_exptl_crystal_F_000 884
_exptl_crystal_size_max 0.332
_exptl_crystal_size_mid 0.263
_exptl_crystal_size_min 0.236
_refine_diff_density_max 0.519
_refine_diff_density_min -0.546
_refine_diff_density_rms 0.076
_refine_ls_extinction_method none
_refine_ls_goodness_of_fit_ref 1.068
_refine_ls_hydrogen_treatment mixed
_refine_ls_matrix_type full
_refine_ls_number_parameters 531
_refine_ls_number_reflns 8458
_refine_ls_number_restraints 0
_refine_ls_restrained_S_all 1.068
_refine_ls_R_factor_all 0.0536
_refine_ls_R_factor_gt 0.0502
_refine_ls_shift/su_max 0.001
_refine_ls_shift/su_mean 0.000
_refine_ls_structure_factor_coef Fsqd
_refine_ls_weighting_details 'w=1/[\s^2^(Fo^2^)+(0.0681P)^2^+2.0654P] where P=(Fo^2^+2Fc^2^)/3'
_refine_ls_weighting_scheme calc
_refine_ls_wR_factor_gt 0.1327
_refine_ls_wR_factor_ref 0.1363
_reflns_Friedel_coverage 0.000
_reflns_number_gt 7911
_reflns_number_total 8458
_reflns_threshold_expression 'I > 2\s(I)'
_cod_data_source_file ao1c00341_si_002.cif
_cod_data_source_block anna_10182017_sta5712_3
_cod_database_code 4518745
_shelx_shelxl_version_number 2016/6
_chemical_oxdiff_formula 'C11 H10 N O'
_shelx_space_group_comment
;
The symmetry employed for this shelxl refinement is uniquely defined
by the following loop, which should always be used as a source of
symmetry information in preference to the above space-group names.
They are only intended as comments.
;
_reflns_odcompleteness_completeness 99.87
_reflns_odcompleteness_iscentric 1
_reflns_odcompleteness_theta 74.33
_olex2_refinement_description
;
1. Fixed Uiso
 At 1.2 times of:
  All C(H) groups, All C(H,H) groups
 At 1.5 times of:
  All C(H,H,H) groups
2.a Secondary CH2 refined with riding coordinates:
 C35(H35A,H35B), C33(H33A,H33B)
2.b Aromatic/amide H refined with riding coordinates:
 C19(H19), C18(H18), C27(H27), C28(H28), C11(H11), C21(H21), C3(H3), C22(H22),
 C24(H24), C25(H25)
2.c Idealised Me refined as rotating group:
 C29(H29A,H29B,H29C), C32(H32A,H32B,H32C), C39(D39A,D39B,D39C), C40(D40A,D40B,
 D40C), C30(H30A,H30B,H30C), C36(H36A,H36B,H36C), C37(D37A,D37B,D37C), C31(H31A,
 H31B,H31C), C34(H34A,H34B,H34C), C38(D38A,D38B,D38C)
;
_olex2_submission_special_instructions 'No special instructions were received'
_oxdiff_exptl_absorpt_empirical_details
;
Empirical correction (ABSPACK) includes:
- Absorption correction using spherical harmonics
- Frame scaling
;
_oxdiff_exptl_absorpt_empirical_full_max 3.458
_oxdiff_exptl_absorpt_empirical_full_min 0.482

loop_
_space_group_symop_operation_xyz
'x, y, z'
'-x, -y, -z'

loop_
_atom_site_label
_atom_site_type_symbol
_atom_site_fract_x
_atom_site_fract_y
_atom_site_fract_z
_atom_site_U_iso_or_equiv
_atom_site_adp_type
_atom_site_occupancy
_atom_site_site_symmetry_order
_atom_site_calc_flag
_atom_site_refinement_flags_posn
_atom_site_refinement_flags_adp
_atom_site_refinement_flags_occupancy
_atom_site_disorder_assembly
_atom_site_disorder_group
S1 S 0.07986(5) 0.44452(4) 0.76895(3) 0.02094(12) Uani 1 1 d . . . . .
S2 S 0.16956(5) 0.58397(4) 0.85728(3) 0.02093(12) Uani 1 1 d . . . . .
S4 S 0.26259(5) 0.39152(5) 0.41996(3) 0.02548(13) Uani 1 1 d . . . . .
S3 S 0.75433(6) 0.49894(6) 0.86407(4) 0.03175(15) Uani 1 1 d . . . . .
O1 O 0.45819(15) 0.39005(14) 0.88471(9) 0.0241(3) Uani 1 1 d . . . . .
O2 O 0.12758(15) 0.58119(13) 0.59037(9) 0.0230(3) Uani 1 1 d . . . . .
O3 O 0.19997(17) 1.01686(14) 0.38051(10) 0.0287(3) Uani 1 1 d . . . . .
O6 O 0.38344(16) 0.37208(16) 0.46478(10) 0.0305(4) Uani 1 1 d . . . . .
O4 O 0.71327(17) -0.15644(15) 0.92477(12) 0.0345(4) Uani 1 1 d . . . . .
O5 O 0.70141(17) 0.53568(18) 0.77814(10) 0.0345(4) Uani 1 1 d . . . . .
N5 N 0.42785(17) 0.35528(16) 0.64287(11) 0.0199(3) Uani 1 1 d . . . . .
N2 N 0.24976(17) 0.64673(15) 0.65421(11) 0.0195(3) Uani 1 1 d . . . . .
N6 N 0.47322(18) 0.54676(16) 0.69575(12) 0.0204(3) Uani 1 1 d . . . . .
N1 N 0.40538(17) 0.31078(16) 0.78977(11) 0.0201(3) Uani 1 1 d . . . . .
N3 N 0.05130(18) 0.25539(16) 0.74697(12) 0.0234(4) Uani 1 1 d . . . . .
N4 N 0.18472(19) 0.77298(17) 0.89031(12) 0.0252(4) Uani 1 1 d . . . . .
C15 C 0.19379(19) 0.57074(18) 0.64754(13) 0.0193(4) Uani 1 1 d . . . . .
C13 C 0.3164(2) 0.69953(18) 0.77269(13) 0.0205(4) Uani 1 1 d . . . . .
C23 C 0.4897(2) 0.19081(18) 0.82091(13) 0.0206(4) Uani 1 1 d . . . . .
C5 C 0.2630(2) 0.27210(18) 0.70497(13) 0.0200(4) Uani 1 1 d . . . . .
C1 C 0.1349(2) 0.30955(18) 0.73783(13) 0.0204(4) Uani 1 1 d . . . . .
C7 C 0.3960(2) 0.39902(18) 0.82601(13) 0.0202(4) Uani 1 1 d . . . . .
C16 C 0.22569(19) 0.47202(18) 0.72477(13) 0.0188(4) Uani 1 1 d . . . . .
C2 C 0.0955(2) 0.1562(2) 0.71758(15) 0.0255(4) Uani 1 1 d . . . . .
C6 C 0.3351(2) 0.34989(18) 0.70981(13) 0.0185(4) Uani 1 1 d . . . . .
C9 C 0.2277(2) 0.69863(19) 0.83942(13) 0.0211(4) Uani 1 1 d . . . . .
C17 C 0.2426(2) 0.74399(19) 0.58621(13) 0.0203(4) Uani 1 1 d . . . . .
C8 C 0.2879(2) 0.51119(18) 0.78266(13) 0.0193(4) Uani 1 1 d . . . . .
C19 C 0.2811(2) 0.8163(2) 0.44175(14) 0.0234(4) Uani 1 1 d . . . . .
H19 H 0.316343 0.802030 0.389954 0.028 Uiso 1 1 calc R . . . .
C4 C 0.3080(2) 0.16960(18) 0.67397(13) 0.0214(4) Uani 1 1 d . . . . .
C12 C 0.3743(2) 0.78219(18) 0.76006(13) 0.0217(4) Uani 1 1 d . . . . .
C14 C 0.3397(2) 0.60468(18) 0.72499(13) 0.0191(4) Uani 1 1 d . . . . .
C18 C 0.2961(2) 0.72330(19) 0.50870(14) 0.0222(4) Uani 1 1 d . . . . .
H18 H 0.342181 0.646565 0.502066 0.027 Uiso 1 1 calc R . . . .
C27 C 0.5106(2) -0.0018(2) 0.89946(14) 0.0251(4) Uani 1 1 d . . . . .
H27 H 0.471819 -0.053186 0.929134 0.030 Uiso 1 1 calc R . . . .
C20 C 0.2130(2) 0.9321(2) 0.45123(14) 0.0237(4) Uani 1 1 d . . . . .
C28 C 0.4328(2) 0.11397(19) 0.86649(14) 0.0231(4) Uani 1 1 d . . . . .
H28 H 0.341850 0.140555 0.874898 0.028 Uiso 1 1 calc R . . . .
C11 C 0.3331(2) 0.8592(2) 0.81466(14) 0.0256(4) Uani 1 1 d . . . . .
H11 H 0.370367 0.914819 0.809129 0.031 Uiso 1 1 calc R . . . .
C21 C 0.1619(2) 0.9531(2) 0.52931(14) 0.0254(4) Uani 1 1 d . . . . .
H21 H 0.119269 1.029832 0.536680 0.031 Uiso 1 1 calc R . . . .
C3 C 0.2192(2) 0.11377(19) 0.68036(14) 0.0245(4) Uani 1 1 d . . . . .
H3 H 0.243928 0.046635 0.659090 0.029 Uiso 1 1 calc R . . . .
C22 C 0.1750(2) 0.85854(19) 0.59608(14) 0.0233(4) Uani 1 1 d . . . . .
H22 H 0.138155 0.872241 0.647724 0.028 Uiso 1 1 calc R . . . .
C26 C 0.6476(2) -0.0416(2) 0.88817(14) 0.0263(4) Uani 1 1 d . . . . .
C10 C 0.2385(2) 0.8545(2) 0.87658(15) 0.0267(5) Uani 1 1 d . . . . .
C24 C 0.6252(2) 0.1512(2) 0.80906(14) 0.0261(4) Uani 1 1 d . . . . .
H24 H 0.663505 0.202580 0.778596 0.031 Uiso 1 1 calc R . . . .
C35 C 0.1612(3) 1.1366(2) 0.38801(15) 0.0306(5) Uani 1 1 d . . . . .
H35A H 0.225600 1.143342 0.419219 0.037 Uiso 1 1 calc R . . . .
H35B H 0.076252 1.162310 0.416654 0.037 Uiso 1 1 calc R . . . .
C29 C 0.4412(2) 0.1190(2) 0.63339(15) 0.0268(5) Uani 1 1 d . . . . .
H29A H 0.451598 0.176458 0.586271 0.040 Uiso 1 1 calc GR . . . .
H29B H 0.448341 0.050303 0.615440 0.040 Uiso 1 1 calc GR . . . .
H29C H 0.508587 0.097853 0.672528 0.040 Uiso 1 1 calc GR . . . .
C32 C 0.4778(2) 0.7916(2) 0.69397(15) 0.0260(4) Uani 1 1 d . . . . .
H32A H 0.558993 0.725153 0.707751 0.039 Uiso 1 1 calc GR . . . .
H32B H 0.491379 0.862736 0.690765 0.039 Uiso 1 1 calc GR . . . .
H32C H 0.449090 0.792876 0.641306 0.039 Uiso 1 1 calc GR . . . .
C39 C 0.1462(2) 0.3645(2) 0.49838(15) 0.0277(5) Uani 1 1 d . . . . .
D39A D 0.177715 0.282248 0.524229 0.042 Uiso 1 1 calc GR . . . .
D39B D 0.062946 0.387430 0.473556 0.042 Uiso 1 1 calc GR . . . .
D39C D 0.135570 0.409348 0.539479 0.042 Uiso 1 1 calc GR . . . .
C40 C 0.1786(3) 0.5473(2) 0.38867(16) 0.0346(5) Uani 1 1 d . . . . .
D40A D 0.162543 0.581880 0.436189 0.052 Uiso 1 1 calc GR . . . .
D40B D 0.096147 0.564676 0.364729 0.052 Uiso 1 1 calc GR . . . .
D40C D 0.232010 0.579053 0.348262 0.052 Uiso 1 1 calc GR . . . .
C25 C 0.7046(2) 0.0349(2) 0.84252(15) 0.0289(5) Uani 1 1 d . . . . .
H25 H 0.795613 0.008614 0.834243 0.035 Uiso 1 1 calc R . . . .
C33 C 0.8523(2) -0.1966(2) 0.93502(16) 0.0310(5) Uani 1 1 d . . . . .
H33A H 0.872085 -0.144215 0.960298 0.037 Uiso 1 1 calc R . . . .
H33B H 0.898747 -0.199914 0.881718 0.037 Uiso 1 1 calc R . . . .
C30 C 0.0007(2) 0.0948(2) 0.72658(18) 0.0342(5) Uani 1 1 d . . . . .
H30A H -0.073293 0.129878 0.761183 0.051 Uiso 1 1 calc GR . . . .
H30B H 0.044629 0.012942 0.751513 0.051 Uiso 1 1 calc GR . . . .
H30C H -0.029444 0.102473 0.672775 0.051 Uiso 1 1 calc GR . . . .
C36 C 0.1533(3) 1.2103(2) 0.30118(17) 0.0373(6) Uani 1 1 d . . . . .
H36A H 0.084565 1.207741 0.272411 0.056 Uiso 1 1 calc GR . . . .
H36B H 0.235993 1.180115 0.272144 0.056 Uiso 1 1 calc GR . . . .
H36C H 0.134380 1.290194 0.303593 0.056 Uiso 1 1 calc GR . . . .
C37 C 0.7780(3) 0.3477(3) 0.89912(18) 0.0391(6) Uani 1 1 d . . . . .
D37A D 0.697624 0.338247 0.893584 0.059 Uiso 1 1 calc GR . . . .
D37B D 0.802215 0.321747 0.956394 0.059 Uiso 1 1 calc GR . . . .
D37C D 0.846824 0.301763 0.866267 0.059 Uiso 1 1 calc GR . . . .
C31 C 0.1901(3) 0.9398(2) 0.93338(18) 0.0387(6) Uani 1 1 d . . . . .
H31A H 0.097909 0.957829 0.945900 0.058 Uiso 1 1 calc GR . . . .
H31B H 0.203280 1.010768 0.906497 0.058 Uiso 1 1 calc GR . . . .
H31C H 0.238292 0.905203 0.983943 0.058 Uiso 1 1 calc GR . . . .
C34 C 0.8926(3) -0.3181(2) 0.99092(17) 0.0386(6) Uani 1 1 d . . . . .
H34A H 0.875331 -0.369488 0.964146 0.058 Uiso 1 1 calc GR . . . .
H34B H 0.843011 -0.313757 1.042428 0.058 Uiso 1 1 calc GR . . . .
H34C H 0.984975 -0.348042 1.001683 0.058 Uiso 1 1 calc GR . . . .
C38 C 0.6165(3) 0.5595(3) 0.92989(18) 0.0449(7) Uani 1 1 d . . . . .
D38A D 0.589519 0.643439 0.918184 0.067 Uiso 1 1 calc GR . . . .
D38B D 0.641066 0.527464 0.986966 0.067 Uiso 1 1 calc GR . . . .
D38C D 0.544921 0.540006 0.919889 0.067 Uiso 1 1 calc GR . . . .
H5A H 0.463(3) 0.402(3) 0.6435(17) 0.022(6) Uiso 1 1 d . . . . .
H5B H 0.391(3) 0.369(2) 0.5934(18) 0.024(6) Uiso 1 1 d . . . . .
H6A H 0.486(3) 0.592(3) 0.649(2) 0.029(7) Uiso 1 1 d . . . . .
H6B H 0.527(3) 0.535(3) 0.7303(19) 0.025(7) Uiso 1 1 d . . . . .

loop_
_atom_site_aniso_label
_atom_site_aniso_U_11
_atom_site_aniso_U_22
_atom_site_aniso_U_33
_atom_site_aniso_U_23
_atom_site_aniso_U_13
_atom_site_aniso_U_12
S1 0.0177(2) 0.0210(2) 0.0301(3) -0.01043(19) 0.00558(18) -0.01245(19)
S2 0.0216(2) 0.0217(2) 0.0261(3) -0.01079(19) 0.00705(18) -0.01393(19)
S4 0.0224(3) 0.0305(3) 0.0257(3) -0.0106(2) 0.00265(19) -0.0107(2)
S3 0.0251(3) 0.0489(4) 0.0274(3) -0.0100(2) 0.0021(2) -0.0202(3)
O1 0.0251(8) 0.0262(8) 0.0257(7) -0.0083(6) -0.0007(6) -0.0130(6)
O2 0.0225(7) 0.0237(7) 0.0272(7) -0.0067(6) -0.0015(6) -0.0126(6)
O3 0.0379(9) 0.0231(8) 0.0284(8) -0.0055(6) 0.0019(7) -0.0158(7)
O6 0.0216(8) 0.0417(10) 0.0307(8) -0.0093(7) 0.0026(6) -0.0150(7)
O4 0.0251(8) 0.0242(8) 0.0495(10) -0.0018(7) 0.0002(7) -0.0086(7)
O5 0.0310(9) 0.0495(11) 0.0250(8) -0.0103(7) 0.0016(7) -0.0170(8)
N5 0.0183(8) 0.0222(9) 0.0256(9) -0.0090(7) 0.0044(7) -0.0135(7)
N2 0.0205(8) 0.0192(8) 0.0240(8) -0.0074(7) 0.0020(6) -0.0121(7)
N6 0.0180(8) 0.0230(9) 0.0252(9) -0.0080(7) 0.0040(7) -0.0126(7)
N1 0.0202(8) 0.0198(8) 0.0251(9) -0.0076(7) 0.0004(7) -0.0112(7)
N3 0.0206(8) 0.0217(9) 0.0332(10) -0.0076(7) 0.0013(7) -0.0131(7)
N4 0.0279(9) 0.0253(9) 0.0294(9) -0.0130(7) 0.0053(7) -0.0149(8)
C15 0.0161(9) 0.0189(9) 0.0266(10) -0.0098(8) 0.0046(7) -0.0092(7)
C13 0.0186(9) 0.0200(10) 0.0266(10) -0.0089(8) 0.0004(8) -0.0093(8)
C23 0.0213(10) 0.0190(10) 0.0244(10) -0.0071(8) 0.0000(8) -0.0094(8)
C5 0.0212(10) 0.0194(9) 0.0241(10) -0.0047(8) 0.0003(8) -0.0130(8)
C1 0.0190(9) 0.0205(9) 0.0262(10) -0.0074(8) 0.0015(8) -0.0114(8)
C7 0.0196(9) 0.0218(10) 0.0240(10) -0.0069(8) 0.0048(7) -0.0132(8)
C16 0.0171(9) 0.0196(9) 0.0252(10) -0.0089(8) 0.0030(7) -0.0113(8)
C2 0.0261(11) 0.0243(10) 0.0332(11) -0.0078(9) 0.0009(9) -0.0166(9)
C6 0.0186(9) 0.0184(9) 0.0231(10) -0.0078(7) 0.0031(7) -0.0110(8)
C9 0.0211(9) 0.0214(10) 0.0264(10) -0.0094(8) 0.0027(8) -0.0124(8)
C17 0.0197(9) 0.0214(10) 0.0253(10) -0.0068(8) 0.0006(7) -0.0126(8)
C8 0.0186(9) 0.0200(9) 0.0242(10) -0.0077(8) 0.0026(7) -0.0116(8)
C19 0.0235(10) 0.0251(10) 0.0261(10) -0.0095(8) 0.0053(8) -0.0135(8)
C4 0.0224(10) 0.0185(9) 0.0269(10) -0.0055(8) 0.0009(8) -0.0115(8)
C12 0.0220(10) 0.0195(10) 0.0277(10) -0.0070(8) 0.0009(8) -0.0115(8)
C14 0.0186(9) 0.0195(9) 0.0242(10) -0.0074(8) 0.0027(7) -0.0116(8)
C18 0.0204(10) 0.0212(10) 0.0289(11) -0.0092(8) 0.0028(8) -0.0108(8)
C27 0.0255(11) 0.0222(10) 0.0313(11) -0.0049(8) 0.0013(8) -0.0141(9)
C20 0.0241(10) 0.0245(11) 0.0274(11) -0.0058(8) 0.0007(8) -0.0146(9)
C28 0.0193(10) 0.0239(10) 0.0293(11) -0.0081(8) 0.0025(8) -0.0109(8)
C11 0.0301(11) 0.0234(10) 0.0329(11) -0.0108(9) 0.0027(9) -0.0184(9)
C21 0.0273(11) 0.0208(10) 0.0311(11) -0.0093(8) 0.0009(9) -0.0105(9)
C3 0.0278(11) 0.0196(10) 0.0327(11) -0.0087(8) 0.0002(9) -0.0144(9)
C22 0.0248(10) 0.0227(10) 0.0270(10) -0.0096(8) 0.0027(8) -0.0122(8)
C26 0.0246(11) 0.0238(11) 0.0307(11) -0.0064(9) -0.0001(8) -0.0094(9)
C10 0.0300(11) 0.0242(11) 0.0326(11) -0.0131(9) 0.0037(9) -0.0144(9)
C24 0.0223(10) 0.0278(11) 0.0317(11) -0.0055(9) 0.0040(8) -0.0150(9)
C35 0.0380(13) 0.0229(11) 0.0344(12) -0.0059(9) -0.0018(10) -0.0153(10)
C29 0.0265(11) 0.0221(10) 0.0383(12) -0.0142(9) 0.0070(9) -0.0137(9)
C32 0.0258(11) 0.0253(11) 0.0348(12) -0.0108(9) 0.0062(9) -0.0173(9)
C39 0.0239(10) 0.0344(12) 0.0317(11) -0.0121(9) 0.0030(9) -0.0163(9)
C40 0.0356(13) 0.0332(13) 0.0316(12) -0.0084(10) 0.0029(10) -0.0101(10)
C25 0.0184(10) 0.0300(12) 0.0374(12) -0.0068(9) 0.0038(9) -0.0100(9)
C33 0.0238(11) 0.0293(12) 0.0363(12) -0.0075(10) 0.0003(9) -0.0064(9)
C30 0.0302(12) 0.0306(12) 0.0542(15) -0.0174(11) 0.0059(11) -0.0217(10)
C36 0.0495(15) 0.0270(12) 0.0377(13) -0.0009(10) -0.0055(11) -0.0192(11)
C37 0.0330(13) 0.0448(15) 0.0389(14) -0.0048(11) -0.0027(10) -0.0165(11)
C31 0.0493(15) 0.0373(14) 0.0463(15) -0.0270(12) 0.0167(12) -0.0283(12)
C34 0.0340(13) 0.0320(13) 0.0376(13) -0.0017(10) 0.0027(10) -0.0047(10)
C38 0.0396(15) 0.0648(19) 0.0371(14) -0.0228(13) 0.0094(11) -0.0230(14)

loop_
_atom_type_symbol
_atom_type_description
_atom_type_scat_dispersion_real
_atom_type_scat_dispersion_imag
_atom_type_scat_source
C C 0.0181 0.0091 'International Tables Vol C Tables 4.2.6.8 and 6.1.1.4'
H H 0.0000 0.0000 'International Tables Vol C Tables 4.2.6.8 and 6.1.1.4'
D D 0.0000 0.0000 'International Tables Vol C Tables 4.2.6.8 and 6.1.1.4'
N N 0.0311 0.0180 'International Tables Vol C Tables 4.2.6.8 and 6.1.1.4'
O O 0.0492 0.0322 'International Tables Vol C Tables 4.2.6.8 and 6.1.1.4'
S S 0.3331 0.5567 'International Tables Vol C Tables 4.2.6.8 and 6.1.1.4'

loop_
_exptl_crystal_face_index_h
_exptl_crystal_face_index_k
_exptl_crystal_face_index_l
_exptl_crystal_face_perp_dist
6 5 -2 0.1595
5 4 -6 0.1387
-4 4 -3 0.1147
-4 -1 -10 0.1439
2 5 -6 0.1472
-1 1 10 0.0993
-6 0 5 0.1471
-7 -4 2 0.1580
-2 5 8 0.1148
-1 -8 -3 0.1203
-1 7 2 0.0997
6 -2 -1 0.1408
-5 -6 4 0.1495
-7 -1 -4 0.1505
-3 3 -7 0.0901
-4 -5 -9 0.1528
1 7 6 0.1386
1 -5 -8 0.1177
5 4 8 0.1697
2 -1 -10 0.1254
-6 -7 -5 0.1312
6 -1 3 0.1217
4 1 -8 0.1183
7 5 5 0.1655
-3 -3 8 0.1371
-2 -3 9 0.1487

loop_
_geom_angle_atom_site_label_1
_geom_angle_atom_site_label_2
_geom_angle_atom_site_label_3
_geom_angle
_geom_angle_site_symmetry_1
_geom_angle_site_symmetry_3
_geom_angle_publ_flag
C1 S1 C16 92.46(9) . . ?
C9 S2 C8 92.40(9) . . ?
O6 S4 C39 106.51(10) . . ?
O6 S4 C40 106.08(12) . . ?
C40 S4 C39 97.75(12) . . ?
O5 S3 C37 105.83(12) . . ?
O5 S3 C38 105.83(13) . . ?
C37 S3 C38 98.56(15) . . ?
C20 O3 C35 118.38(18) . . ?
C26 O4 C33 118.08(18) . . ?
C6 N5 H5A 113.1(19) . . ?
C6 N5 H5B 110.8(18) . . ?
H5A N5 H5B 112(3) . . ?
C15 N2 C17 119.61(17) . . ?
C15 N2 C14 114.59(17) . . ?
C17 N2 C14 124.30(16) . . ?
C14 N6 H6A 107(2) . . ?
C14 N6 H6B 111(2) . . ?
H6A N6 H6B 111(3) . . ?
C23 N1 C6 122.48(17) . . ?
C7 N1 C23 122.03(18) . . ?
C7 N1 C6 115.07(17) . . ?
C1 N3 C2 115.31(19) . . ?
C9 N4 C10 115.24(19) . . ?
O2 C15 N2 126.07(19) . . ?
O2 C15 C16 125.66(18) . . ?
N2 C15 C16 108.26(17) . . ?
C9 C13 C12 117.23(19) . . ?
C9 C13 C14 113.62(17) . . ?
C12 C13 C14 129.11(19) . . ?
C28 C23 N1 118.37(19) . . ?
C24 C23 N1 121.93(19) . . ?
C24 C23 C28 119.7(2) . . ?
C1 C5 C6 113.46(18) . . ?
C1 C5 C4 117.31(18) . . ?
C4 C5 C6 129.22(19) . . ?
N3 C1 S1 117.73(16) . . ?
N3 C1 C5 127.1(2) . . ?
C5 C1 S1 115.18(15) . . ?
O1 C7 N1 126.6(2) . . ?
O1 C7 C8 125.63(19) . . ?
N1 C7 C8 107.66(17) . . ?
C15 C16 S1 111.47(14) . . ?
C15 C16 C6 114.17(16) . . ?
C15 C16 C8 104.75(16) . . ?
C6 C16 S1 107.46(13) . . ?
C8 C16 S1 113.69(14) . . ?
C8 C16 C6 105.27(16) . . ?
N3 C2 C3 122.35(19) . . ?
N3 C2 C30 115.8(2) . . ?
C3 C2 C30 121.9(2) . . ?
N5 C6 N1 108.50(16) . . ?
N5 C6 C5 113.26(17) . . ?
N5 C6 C16 117.13(16) . . ?
N1 C6 C5 111.53(16) . . ?
N1 C6 C16 98.57(15) . . ?
C5 C6 C16 106.94(16) . . ?
N4 C9 S2 117.98(16) . . ?
N4 C9 C13 127.21(19) . . ?
C13 C9 S2 114.80(16) . . ?
C18 C17 N2 119.86(19) . . ?
C22 C17 N2 120.18(19) . . ?
C22 C17 C18 119.8(2) . . ?
C7 C8 S2 111.44(14) . . ?
C7 C8 C14 114.43(16) . . ?
C16 C8 S2 112.65(14) . . ?
C16 C8 C7 105.08(16) . . ?
C16 C8 C14 105.68(16) . . ?
C14 C8 S2 107.52(13) . . ?
C18 C19 H19 119.8 . . ?
C18 C19 C20 120.4(2) . . ?
C20 C19 H19 119.8 . . ?
C5 C4 C3 116.24(19) . . ?
C5 C4 C29 124.60(18) . . ?
C3 C4 C29 119.15(19) . . ?
C13 C12 C11 116.28(19) . . ?
C13 C12 C32 124.55(19) . . ?
C11 C12 C32 119.16(19) . . ?
N2 C14 C13 112.50(17) . . ?
N2 C14 C8 100.02(15) . . ?
N6 C14 N2 108.64(17) . . ?
N6 C14 C13 116.99(17) . . ?
N6 C14 C8 110.30(16) . . ?
C13 C14 C8 107.05(16) . . ?
C17 C18 H18 119.9 . . ?
C19 C18 C17 120.1(2) . . ?
C19 C18 H18 119.9 . . ?
C28 C27 H27 120.0 . . ?
C28 C27 C26 120.0(2) . . ?
C26 C27 H27 120.0 . . ?
O3 C20 C19 115.5(2) . . ?
O3 C20 C21 125.0(2) . . ?
C21 C20 C19 119.6(2) . . ?
C23 C28 H28 119.8 . . ?
C27 C28 C23 120.4(2) . . ?
C27 C28 H28 119.8 . . ?
C12 C11 H11 119.2 . . ?
C10 C11 C12 121.7(2) . . ?
C10 C11 H11 119.2 . . ?
C20 C21 H21 120.2 . . ?
C22 C21 C20 119.6(2) . . ?
C22 C21 H21 120.2 . . ?
C2 C3 C4 121.6(2) . . ?
C2 C3 H3 119.2 . . ?
C4 C3 H3 119.2 . . ?
C17 C22 C21 120.5(2) . . ?
C17 C22 H22 119.7 . . ?
C21 C22 H22 119.7 . . ?
O4 C26 C27 114.4(2) . . ?
O4 C26 C25 125.9(2) . . ?
C25 C26 C27 119.7(2) . . ?
N4 C10 C11 122.2(2) . . ?
N4 C10 C31 115.8(2) . . ?
C11 C10 C31 122.0(2) . . ?
C23 C24 H24 119.8 . . ?
C23 C24 C25 120.4(2) . . ?
C25 C24 H24 119.8 . . ?
O3 C35 H35A 110.3 . . ?
O3 C35 H35B 110.3 . . ?
O3 C35 C36 106.9(2) . . ?
H35A C35 H35B 108.6 . . ?
C36 C35 H35A 110.3 . . ?
C36 C35 H35B 110.3 . . ?
C4 C29 H29A 109.5 . . ?
C4 C29 H29B 109.5 . . ?
C4 C29 H29C 109.5 . . ?
H29A C29 H29B 109.5 . . ?
H29A C29 H29C 109.5 . . ?
H29B C29 H29C 109.5 . . ?
C12 C32 H32A 109.5 . . ?
C12 C32 H32B 109.5 . . ?
C12 C32 H32C 109.5 . . ?
H32A C32 H32B 109.5 . . ?
H32A C32 H32C 109.5 . . ?
H32B C32 H32C 109.5 . . ?
S4 C39 D39A 109.5 . . ?
S4 C39 D39B 109.5 . . ?
S4 C39 D39C 109.5 . . ?
D39A C39 D39B 109.5 . . ?
D39A C39 D39C 109.5 . . ?
D39B C39 D39C 109.5 . . ?
S4 C40 D40A 109.5 . . ?
S4 C40 D40B 109.5 . . ?
S4 C40 D40C 109.5 . . ?
D40A C40 D40B 109.5 . . ?
D40A C40 D40C 109.5 . . ?
D40B C40 D40C 109.5 . . ?
C26 C25 C24 119.8(2) . . ?
C26 C25 H25 120.1 . . ?
C24 C25 H25 120.1 . . ?
O4 C33 H33A 110.5 . . ?
O4 C33 H33B 110.5 . . ?
O4 C33 C34 106.0(2) . . ?
H33A C33 H33B 108.7 . . ?
C34 C33 H33A 110.5 . . ?
C34 C33 H33B 110.5 . . ?
C2 C30 H30A 109.5 . . ?
C2 C30 H30B 109.5 . . ?
C2 C30 H30C 109.5 . . ?
H30A C30 H30B 109.5 . . ?
H30A C30 H30C 109.5 . . ?
H30B C30 H30C 109.5 . . ?
C35 C36 H36A 109.5 . . ?
C35 C36 H36B 109.5 . . ?
C35 C36 H36C 109.5 . . ?
H36A C36 H36B 109.5 . . ?
H36A C36 H36C 109.5 . . ?
H36B C36 H36C 109.5 . . ?
S3 C37 D37A 109.5 . . ?
S3 C37 D37B 109.5 . . ?
S3 C37 D37C 109.5 . . ?
D37A C37 D37B 109.5 . . ?
D37A C37 D37C 109.5 . . ?
D37B C37 D37C 109.5 . . ?
C10 C31 H31A 109.5 . . ?
C10 C31 H31B 109.5 . . ?
C10 C31 H31C 109.5 . . ?
H31A C31 H31B 109.5 . . ?
H31A C31 H31C 109.5 . . ?
H31B C31 H31C 109.5 . . ?
C33 C34 H34A 109.5 . . ?
C33 C34 H34B 109.5 . . ?
C33 C34 H34C 109.5 . . ?
H34A C34 H34B 109.5 . . ?
H34A C34 H34C 109.5 . . ?
H34B C34 H34C 109.5 . . ?
S3 C38 D38A 109.5 . . ?
S3 C38 D38B 109.5 . . ?
S3 C38 D38C 109.5 . . ?
D38A C38 D38B 109.5 . . ?
D38A C38 D38C 109.5 . . ?
D38B C38 D38C 109.5 . . ?

loop_
_geom_bond_atom_site_label_1
_geom_bond_atom_site_label_2
_geom_bond_distance
_geom_bond_site_symmetry_2
_geom_bond_publ_flag
S1 C1 1.761(2) . ?
S1 C16 1.815(2) . ?
S2 C9 1.761(2) . ?
S2 C8 1.821(2) . ?
S4 O6 1.5117(17) . ?
S4 C39 1.788(2) . ?
S4 C40 1.786(3) . ?
S3 O5 1.5005(18) . ?
S3 C37 1.782(3) . ?
S3 C38 1.786(3) . ?
O1 C7 1.216(3) . ?
O2 C15 1.217(3) . ?
O3 C20 1.361(3) . ?
O3 C35 1.439(3) . ?
O4 C26 1.360(3) . ?
O4 C33 1.431(3) . ?
N5 C6 1.427(3) . ?
N5 H5A 0.83(3) . ?
N5 H5B 0.91(3) . ?
N2 C15 1.366(3) . ?
N2 C17 1.436(3) . ?
N2 C14 1.485(3) . ?
N6 C14 1.448(3) . ?
N6 H6A 0.88(3) . ?
N6 H6B 0.82(3) . ?
N1 C23 1.434(3) . ?
N1 C7 1.360(3) . ?
N1 C6 1.493(3) . ?
N3 C1 1.330(3) . ?
N3 C2 1.348(3) . ?
N4 C9 1.330(3) . ?
N4 C10 1.347(3) . ?
C15 C16 1.518(3) . ?
C13 C9 1.390(3) . ?
C13 C12 1.395(3) . ?
C13 C14 1.522(3) . ?
C23 C28 1.389(3) . ?
C23 C24 1.383(3) . ?
C5 C1 1.392(3) . ?
C5 C6 1.514(3) . ?
C5 C4 1.399(3) . ?
C7 C8 1.524(3) . ?
C16 C6 1.598(3) . ?
C16 C8 1.519(3) . ?
C2 C3 1.385(3) . ?
C2 C30 1.510(3) . ?
C17 C18 1.391(3) . ?
C17 C22 1.387(3) . ?
C8 C14 1.581(3) . ?
C19 H19 0.9300 . ?
C19 C18 1.378(3) . ?
C19 C20 1.399(3) . ?
C4 C3 1.403(3) . ?
C4 C29 1.502(3) . ?
C12 C11 1.403(3) . ?
C12 C32 1.507(3) . ?
C18 H18 0.9300 . ?
C27 H27 0.9300 . ?
C27 C28 1.382(3) . ?
C27 C26 1.398(3) . ?
C20 C21 1.395(3) . ?
C28 H28 0.9300 . ?
C11 H11 0.9300 . ?
C11 C10 1.385(3) . ?
C21 H21 0.9300 . ?
C21 C22 1.391(3) . ?
C3 H3 0.9300 . ?
C22 H22 0.9300 . ?
C26 C25 1.387(3) . ?
C10 C31 1.506(3) . ?
C24 H24 0.9300 . ?
C24 C25 1.394(3) . ?
C35 H35A 0.9700 . ?
C35 H35B 0.9700 . ?
C35 C36 1.504(3) . ?
C29 H29A 0.9600 . ?
C29 H29B 0.9600 . ?
C29 H29C 0.9600 . ?
C32 H32A 0.9600 . ?
C32 H32B 0.9600 . ?
C32 H32C 0.9600 . ?
C39 D39A 0.9600 . ?
C39 D39B 0.9600 . ?
C39 D39C 0.9600 . ?
C40 D40A 0.9600 . ?
C40 D40B 0.9600 . ?
C40 D40C 0.9600 . ?
C25 H25 0.9300 . ?
C33 H33A 0.9700 . ?
C33 H33B 0.9700 . ?
C33 C34 1.511(3) . ?
C30 H30A 0.9600 . ?
C30 H30B 0.9600 . ?
C30 H30C 0.9600 . ?
C36 H36A 0.9600 . ?
C36 H36B 0.9600 . ?
C36 H36C 0.9600 . ?
C37 D37A 0.9600 . ?
C37 D37B 0.9600 . ?
C37 D37C 0.9600 . ?
C31 H31A 0.9600 . ?
C31 H31B 0.9600 . ?
C31 H31C 0.9600 . ?
C34 H34A 0.9600 . ?
C34 H34B 0.9600 . ?
C34 H34C 0.9600 . ?
C38 D38A 0.9600 . ?
C38 D38B 0.9600 . ?
C38 D38C 0.9600 . ?

loop_
_exptl_oxdiff_crystal_face_indexfrac_h
_exptl_oxdiff_crystal_face_indexfrac_k
_exptl_oxdiff_crystal_face_indexfrac_l
_exptl_oxdiff_crystal_face_x
_exptl_oxdiff_crystal_face_y
_exptl_oxdiff_crystal_face_z
6.0693 5.2818 -2.4818 -0.5629 -0.5920 -0.5767
5.2048 3.6825 -5.6146 -0.3893 -0.8156 -0.4282
-3.6868 4.1523 -2.7828 -0.6259 -0.1193 0.7707
-3.5377 -1.3249 -9.6261 0.0524 -0.6856 0.7261
2.2031 5.4688 -6.0194 -0.6850 -0.7240 0.0814
-1.1676 0.7802 10.3381 -0.0789 0.9918 -0.1010
-5.6545 -0.2569 5.2696 -0.0633 0.7658 0.6400
-6.7808 -4.1667 1.5176 0.3998 0.5263 0.7504
-1.5692 4.9671 7.9670 -0.6377 0.7457 0.1931
-1.1676 -7.9776 -3.0976 0.9894 -0.1293 -0.0666
-1.0741 6.9766 1.6445 -0.9145 0.1205 0.3862
5.8980 -1.5676 -1.1483 0.3221 -0.3803 -0.8669
-5.2137 -5.6094 3.6771 0.6287 0.6623 0.4077
-6.6696 -1.3321 -3.7178 0.0133 0.0096 0.9999
-2.8365 3.0023 -6.7245 -0.4773 -0.5075 0.7174
-3.9653 -4.8984 -9.2508 0.5055 -0.5875 0.6319
0.9056 7.3715 6.1667 -0.9031 0.4294 -0.0092
0.9313 -5.1626 -8.4575 0.6471 -0.7563 -0.0964
5.3095 4.4991 8.0069 -0.4311 0.4117 -0.8029
2.4308 -1.3473 -9.5413 0.1824 -0.9754 -0.1241
-5.7133 -6.7317 -5.0158 0.7237 -0.0922 0.6840
5.7922 -1.3692 2.5128 0.3107 -0.0436 -0.9495
3.8629 1.3131 -8.2213 -0.1241 -0.9581 -0.2581
6.5651 5.0531 4.9216 -0.4897 0.0611 -0.8698
-3.4713 -2.8511 7.9536 0.3294 0.9325 0.1483
-1.6163 -2.5071 9.0399 0.3294 0.9349 -0.1324
